data_1544795
loop_
_publ_author_name
'Cindri\'c, Marina'
'Pavlovi\'c, Gordana'
'Katava, Robert'
'Agustin, Dominique'

_publ_section_title
;
 Towards a global greener process: from solvent-less synthesis of
 molybdenum(vi) ONO Schiff base complexes to catalyzed olefin epoxidation
 under organic-solvent-free conditions
;
_journal_issue 2
_journal_name_full 'New J. Chem.'
_journal_page_first 594
_journal_paper_doi 10.1039/C6NJ03174A
_journal_volume 41
_journal_year 2017
_chemical_formula_moiety 'C15 H15 Mo N O5,(C H4 O)'
_chemical_formula_sum 'C16 H19 Mo N O6'
_chemical_formula_weight 417.27
_chemical_name_common cis-dioxo(2-(N-(salicylidene)amino)-4-methylphenolato-N,O,O')-(methanol)-molybdenum(VI)
_space_group_crystal_system monoclinic
_space_group_IT_number 14
_space_group_name_Hall '-P 2yn'
_space_group_name_H-M_alt 'P 1 21/n 1'
_symmetry_space_group_name_Hall '-P 2yn'
_symmetry_space_group_name_H-M 'P 1 21/n 1'
_atom_sites_solution_hydrogens mixed
_audit_creation_method SHELXL-2014/7
_audit_update_record
;
2016-12-01 deposited with the CCDC.
2016-12-07 downloaded from the CCDC.
;
_cell_angle_alpha 90
_cell_angle_beta 92.22(3)
_cell_angle_gamma 90
_cell_formula_units_Z 4
_cell_length_a 6.9126(14)
_cell_length_b 7.6578(15)
_cell_length_c 31.895(6)
_cell_measurement_reflns_used 4976
_cell_measurement_temperature 296(2)
_cell_measurement_theta_max 29.2838
_cell_measurement_theta_min 4.1997
_cell_volume 1687.1(6)
_computing_cell_refinement 'CrysAlis RED, Oxford Diffraction Ltd.Version 1.171.34.44'
_computing_data_collection 'CrysAlis CCD, Oxford Diffraction Ltd.Version 1.171.34.44'
_computing_data_reduction 'CrysAlis RED, Oxford Diffraction Ltd.Version 1.171.34.44'
_computing_molecular_graphics 'MERCURY 3.7. (CCDC, 2015)'
_computing_publication_material 'SHELXL-2014 (Sheldrick, 2014)'
_computing_structure_refinement 'SHELXL-2014/7 (Sheldrick, 2014)'
_computing_structure_solution 'SHELXT-2014/7 (Sheldrick, 2014)'
_diffrn_ambient_temperature 296(2)
_diffrn_measured_fraction_theta_full 0.995
_diffrn_measured_fraction_theta_max 0.987
_diffrn_measurement_device_type 'Xcalibur, Sapphire3'
_diffrn_measurement_method '\w scans'
_diffrn_radiation_type MoK\a
_diffrn_radiation_wavelength 0.71073
_diffrn_reflns_av_R_equivalents 0.0310
_diffrn_reflns_av_unetI/netI 0.0362
_diffrn_reflns_Laue_measured_fraction_full 0.995
_diffrn_reflns_Laue_measured_fraction_max 0.987
_diffrn_reflns_limit_h_max 8
_diffrn_reflns_limit_h_min -8
_diffrn_reflns_limit_k_max 9
_diffrn_reflns_limit_k_min -9
_diffrn_reflns_limit_l_max 40
_diffrn_reflns_limit_l_min -21
_diffrn_reflns_number 11403
_diffrn_reflns_point_group_measured_fraction_full 0.995
_diffrn_reflns_point_group_measured_fraction_max 0.987
_diffrn_reflns_theta_full 25.242
_diffrn_reflns_theta_max 26.995
_diffrn_reflns_theta_min 4.209
_diffrn_source 'Enhance (Mo) X-ray Source'
_exptl_absorpt_coefficient_mu 0.809
_exptl_absorpt_correction_T_max 1.00000
_exptl_absorpt_correction_T_min 0.91110
_exptl_absorpt_correction_type multi-scan
_exptl_absorpt_process_details
;
CrysAlisPro, Oxford Diffraction Ltd.,
Version 1.171.34.44.
Empirical absorption correction using 
spherical harmonics,
implemented in SCALE3 ABSPACK scaling 
algorithm.
;
_exptl_crystal_colour 'dark red'
_exptl_crystal_density_diffrn 1.643
_exptl_crystal_description needle
_exptl_crystal_F_000 848
_exptl_crystal_size_max 0.48
_exptl_crystal_size_mid 0.18
_exptl_crystal_size_min 0.15
_refine_diff_density_max 0.264
_refine_diff_density_min -0.337
_refine_diff_density_rms 0.057
_refine_ls_extinction_method none
_refine_ls_goodness_of_fit_ref 1.045
_refine_ls_hydrogen_treatment mixed
_refine_ls_matrix_type full
_refine_ls_number_parameters 423
_refine_ls_number_reflns 3635
_refine_ls_number_restraints 450
_refine_ls_restrained_S_all 0.997
_refine_ls_R_factor_all 0.0486
_refine_ls_R_factor_gt 0.0321
_refine_ls_shift/su_max 0.001
_refine_ls_shift/su_mean 0.000
_refine_ls_structure_factor_coef Fsqd
_refine_ls_weighting_details 'w=1/[\s^2^(Fo^2^)+(0.0303P)^2^+0.2932P] where P=(Fo^2^+2Fc^2^)/3'
_refine_ls_weighting_scheme calc
_refine_ls_wR_factor_gt 0.0645
_refine_ls_wR_factor_ref 0.0699
_reflns_Friedel_coverage 0.000
_reflns_number_gt 2890
_reflns_number_total 3635
_reflns_threshold_expression 'I > 2\s(I)'
_cod_data_source_file c6nj03174a2.cif
_cod_data_source_block ccdc_1508023_2a_2879
_cod_depositor_comments 'Adding full bibliography for 1544795--1544799.cif.'
_cod_database_code 1544795
_shelx_shelxl_version_number 2014/7
_shelx_space_group_comment
;
The symmetry employed for this shelxl refinement is uniquely defined
by the following loop, which should always be used as a source of
symmetry information in preference to the above space-group names.
They are only intended as comments.
;

loop_
_space_group_symop_operation_xyz
'x, y, z'
'-x+1/2, y+1/2, -z+1/2'
'-x, -y, -z'
'x-1/2, -y-1/2, z-1/2'

loop_
_atom_site_label
_atom_site_type_symbol
_atom_site_fract_x
_atom_site_fract_y
_atom_site_fract_z
_atom_site_U_iso_or_equiv
_atom_site_adp_type
_atom_site_occupancy
_atom_site_site_symmetry_order
_atom_site_calc_flag
_atom_site_refinement_flags_posn
_atom_site_refinement_flags_adp
_atom_site_refinement_flags_occupancy
_atom_site_disorder_assembly
_atom_site_disorder_group
C3A C 0.2197(13) 0.3364(13) 0.0049(2) 0.0300(18) Uani 0.57 1 d . U P A 1
H3A H 0.3255 0.3532 -0.0118 0.036 Uiso 0.57 1 calc R U P A 1
C8A C 0.1484(8) 0.5682(6) 0.17655(16) 0.0236(10) Uani 0.57 1 d . U P A 1
C9A C -0.0154(10) 0.5496(7) 0.19893(18) 0.0237(12) Uani 0.57 1 d . U P A 1
H9A H -0.1229 0.4933 0.1868 0.028 Uiso 0.57 1 calc R U P A 1
C4A C 0.0576(12) 0.2528(13) -0.0107(3) 0.0343(17) Uani 0.57 1 d . U P A 1
H4A H 0.0552 0.2161 -0.0385 0.041 Uiso 0.57 1 calc R U P A 1
C7A C 0.0465(7) 0.4303(5) 0.11311(13) 0.0262(8) Uani 0.57 1 d . U P A 1
H7A H -0.0698 0.4116 0.1261 0.031 Uiso 0.57 1 calc R U P A 1
C12A C 0.3076(9) 0.7202(10) 0.2340(2) 0.0306(14) Uani 0.57 1 d . U P A 1
H12A H 0.4155 0.7769 0.2458 0.037 Uiso 0.57 1 calc R U P A 1
C5A C -0.0987(12) 0.2209(11) 0.0120(2) 0.0383(17) Uani 0.57 1 d . U P A 1
H5A H -0.2050 0.1610 0.0004 0.046 Uiso 0.57 1 calc R U P A 1
C2A C 0.2240(9) 0.3970(10) 0.0468(2) 0.0251(15) Uani 0.57 1 d . U P A 1
C11A C 0.1444(10) 0.7023(10) 0.2563(2) 0.0326(17) Uani 0.57 1 d . U P A 1
H11A H 0.1421 0.7489 0.2832 0.039 Uiso 0.57 1 calc R U P A 1
C13A C 0.3121(9) 0.6537(8) 0.19364(19) 0.0263(14) Uani 0.57 1 d . U P A 1
C1A C 0.0603(10) 0.3673(8) 0.07126(18) 0.0246(14) Uani 0.57 1 d . U P A 1
C6A C -0.0967(9) 0.2793(8) 0.0528(2) 0.0327(14) Uani 0.57 1 d . U P A 1
H6A H -0.2046 0.2591 0.0686 0.039 Uiso 0.57 1 calc R U P A 1
C10A C -0.0224(9) 0.6141(8) 0.2395(2) 0.0338(14) Uani 0.57 1 d . U P A 1
N1A N 0.1788(9) 0.5097(7) 0.13416(16) 0.0256(12) Uani 0.57 1 d . U P A 1
C14A C -0.1958(8) 0.5865(7) 0.26508(16) 0.0495(13) Uani 0.57 1 d . U P A 1
H14A H -0.3083 0.5720 0.2468 0.074 Uiso 0.57 1 calc R U P A 1
H14B H -0.2132 0.6858 0.2829 0.074 Uiso 0.57 1 calc R U P A 1
H14C H -0.1775 0.4837 0.2820 0.074 Uiso 0.57 1 calc R U P A 1
O3A O 0.4666(5) 0.6713(5) 0.17022(13) 0.0328(9) Uani 0.57 1 d . U P A 1
O4A O 0.3787(7) 0.4835(8) 0.06162(16) 0.0323(12) Uani 0.57 1 d . U P A 1
Mo1A Mo 0.4842(4) 0.5583(4) 0.11564(6) 0.0261(3) Uani 0.57 1 d . U P A 1
C15A C 0.436(2) 0.9804(15) 0.1004(4) 0.069(4) Uani 0.57 1 d . U P A 1
H15A H 0.3476 1.0750 0.0950 0.104 Uiso 0.57 1 calc R U P A 1
H15B H 0.5065 1.0006 0.1265 0.104 Uiso 0.57 1 calc R U P A 1
H15C H 0.5252 0.9728 0.0781 0.104 Uiso 0.57 1 calc R U P A 1
O1A O 0.6911(8) 0.6655(8) 0.10174(13) 0.0352(11) Uani 0.57 1 d . U P A 1
O2A O 0.5623(18) 0.3591(13) 0.1324(2) 0.0308(16) Uani 0.57 1 d . U P A 1
O5A O 0.3277(19) 0.8164(15) 0.1030(3) 0.0328(17) Uani 0.57 1 d . U P A 1
H5AA H 0.2194 0.8364 0.1114 0.049 Uiso 0.57 1 calc R U P A 1
C7B C 0.0387(7) 0.4816(6) 0.14664(16) 0.0202(10) Uani 0.43 1 d . U P B 2
H7B H -0.0807 0.4317 0.1395 0.024 Uiso 0.43 1 calc R U P B 2
C1B C 0.0605(13) 0.5581(9) 0.1872(2) 0.0195(15) Uani 0.43 1 d . U P B 2
C14B C -0.2450(10) 0.1748(8) 0.00769(19) 0.0448(15) Uani 0.43 1 d . U P B 2
H14E H -0.2292 0.0505 0.0059 0.067 Uiso 0.43 1 calc R U P B 2
H14F H -0.2794 0.2208 -0.0196 0.067 Uiso 0.43 1 calc R U P B 2
H14D H -0.3455 0.2012 0.0266 0.067 Uiso 0.43 1 calc R U P B 2
C6B C -0.0987(10) 0.5562(9) 0.2130(2) 0.0277(14) Uani 0.43 1 d . U P B 2
H6B H -0.2134 0.5040 0.2034 0.033 Uiso 0.43 1 calc R U P B 2
C8B C 0.1315(11) 0.4010(11) 0.0784(3) 0.0220(16) Uani 0.43 1 d . U P B 2
C13B C 0.2909(14) 0.4217(14) 0.0527(3) 0.026(2) Uani 0.43 1 d . U P B 2
C9B C -0.0354(13) 0.3218(10) 0.0641(2) 0.0244(17) Uani 0.43 1 d . U P B 2
H9B H -0.1376 0.3111 0.0821 0.029 Uiso 0.43 1 calc R U P B 2
C2B C 0.2335(11) 0.6390(10) 0.2018(2) 0.0264(16) Uani 0.43 1 d . U P B 2
C3B C 0.2377(13) 0.7129(13) 0.2424(3) 0.032(2) Uani 0.43 1 d . U P B 2
H3B H 0.3492 0.7684 0.2528 0.039 Uiso 0.43 1 calc R U P B 2
C11B C 0.1123(17) 0.2778(18) -0.0021(3) 0.036(3) Uani 0.43 1 d . U P B 2
H11B H 0.1068 0.2357 -0.0295 0.043 Uiso 0.43 1 calc R U P B 2
C10B C -0.0565(16) 0.2570(14) 0.0238(3) 0.034(2) Uani 0.43 1 d . U P B 2
C4B C 0.0788(14) 0.7035(15) 0.2666(3) 0.038(2) Uani 0.43 1 d . U P B 2
H4B H 0.0858 0.7488 0.2936 0.045 Uiso 0.43 1 calc R U P B 2
C12B C 0.2766(17) 0.3569(19) 0.0128(4) 0.035(2) Uani 0.43 1 d . U P B 2
H12B H 0.3813 0.3673 -0.0045 0.041 Uiso 0.43 1 calc R U P B 2
C5B C -0.0890(14) 0.6293(11) 0.2519(3) 0.0367(18) Uani 0.43 1 d . U P B 2
H5B H -0.1970 0.6286 0.2683 0.044 Uiso 0.43 1 calc R U P B 2
Mo1B Mo 0.4848(6) 0.5630(6) 0.12675(8) 0.0347(6) Uani 0.43 1 d . U P B 2
N1B N 0.1695(11) 0.4749(9) 0.1188(2) 0.0210(13) Uani 0.43 1 d . U P B 2
O4B O 0.3869(8) 0.6511(8) 0.1790(2) 0.0384(17) Uani 0.43 1 d . U P B 2
O3B O 0.4505(8) 0.5017(11) 0.0679(2) 0.0323(15) Uani 0.43 1 d . U P B 2
O1B O 0.6889(11) 0.6858(11) 0.12156(18) 0.0435(17) Uani 0.43 1 d . U P B 2
O5B O 0.335(3) 0.809(2) 0.0908(3) 0.030(2) Uani 0.43 1 d . U P B 2
H5BA H 0.2229 0.8200 0.0979 0.044 Uiso 0.43 1 calc R U P B 2
O2B O 0.564(2) 0.3687(18) 0.1458(3) 0.031(2) Uani 0.43 1 d . U P B 2
C15B C 0.411(2) 0.967(2) 0.0837(5) 0.051(3) Uani 0.43 1 d . U P B 2
H15D H 0.3170 1.0380 0.0686 0.077 Uiso 0.43 1 calc R U P B 2
H15E H 0.4456 1.0220 0.1100 0.077 Uiso 0.43 1 calc R U P B 2
H15F H 0.5239 0.9549 0.0674 0.077 Uiso 0.43 1 calc R U P B 2
O1M O -0.0156(3) 0.9101(2) 0.11826(7) 0.0447(5) Uani 1 1 d . . . . .
C1M C -0.0288(7) 1.0054(4) 0.15570(11) 0.0841(13) Uani 1 1 d . . . . .
H1MB H 0.0827 1.0792 0.1595 0.126 Uiso 1 1 calc R U . . .
H1MA H -0.0346 0.9261 0.1789 0.126 Uiso 1 1 calc R U . . .
H1MC H -0.1437 1.0760 0.1543 0.126 Uiso 1 1 calc R U . . .
H1M H -0.091(6) 0.856(6) 0.1175(13) 0.101 Uiso 1 1 d . U . . .

loop_
_atom_site_aniso_label
_atom_site_aniso_U_11
_atom_site_aniso_U_22
_atom_site_aniso_U_33
_atom_site_aniso_U_23
_atom_site_aniso_U_13
_atom_site_aniso_U_12
C3A 0.037(5) 0.035(4) 0.018(3) -0.003(3) 0.005(3) 0.004(3)
C8A 0.023(2) 0.020(2) 0.029(2) 0.0049(18) 0.0010(19) 0.002(2)
C9A 0.022(3) 0.024(2) 0.026(3) 0.000(2) 0.002(2) -0.003(3)
C4A 0.047(4) 0.028(3) 0.027(3) -0.003(2) -0.007(3) 0.004(3)
C7A 0.026(2) 0.024(2) 0.029(2) 0.0053(16) 0.0034(17) 0.0028(17)
C12A 0.031(3) 0.029(3) 0.032(3) -0.001(2) 0.002(2) -0.004(3)
C5A 0.052(4) 0.032(4) 0.031(4) -0.002(3) -0.005(3) 0.003(3)
C2A 0.030(3) 0.018(2) 0.027(3) 0.0021(18) 0.000(2) 0.000(2)
C11A 0.034(4) 0.037(3) 0.027(4) -0.005(3) 0.003(3) -0.005(3)
C13A 0.022(3) 0.026(3) 0.031(3) 0.000(2) 0.002(2) -0.002(3)
C1A 0.027(4) 0.025(3) 0.023(3) 0.001(2) 0.002(3) 0.002(3)
C6A 0.036(3) 0.028(3) 0.034(4) 0.003(2) -0.002(2) -0.001(2)
C10A 0.032(3) 0.034(3) 0.035(3) 0.004(2) 0.011(2) 0.002(2)
N1A 0.026(2) 0.022(2) 0.028(3) 0.0022(19) 0.001(2) -0.0005(16)
C14A 0.054(3) 0.061(4) 0.035(3) -0.006(2) 0.014(2) -0.002(3)
O3A 0.026(2) 0.0348(19) 0.037(2) -0.0043(15) 0.0041(16) -0.0042(17)
O4A 0.027(3) 0.040(2) 0.030(2) 0.0009(17) 0.006(2) -0.009(2)
Mo1A 0.0202(3) 0.0229(3) 0.0355(9) 0.0041(6) 0.0049(6) -0.0009(2)
C15A 0.047(5) 0.026(3) 0.133(12) 0.028(5) -0.010(6) -0.003(3)
O1A 0.0236(16) 0.034(2) 0.049(3) 0.007(2) 0.009(2) -0.0028(14)
O2A 0.034(2) 0.0257(19) 0.033(4) 0.000(3) 0.010(3) 0.0048(16)
O5A 0.029(2) 0.026(2) 0.044(5) 0.008(3) 0.009(3) -0.0009(16)
C7B 0.020(2) 0.018(2) 0.023(3) 0.0044(19) 0.003(2) -0.0009(19)
C1B 0.017(4) 0.019(3) 0.022(3) 0.005(3) 0.003(3) -0.002(3)
C14B 0.065(4) 0.037(3) 0.031(3) -0.009(3) -0.012(3) 0.004(3)
C6B 0.027(3) 0.031(3) 0.025(3) 0.002(3) 0.005(3) 0.000(3)
C8B 0.025(4) 0.016(3) 0.026(3) 0.007(2) 0.006(3) 0.006(3)
C13B 0.025(5) 0.024(4) 0.029(4) 0.007(3) 0.009(3) 0.003(3)
C9B 0.028(5) 0.024(4) 0.021(4) 0.001(3) 0.002(3) 0.006(3)
C2B 0.026(3) 0.019(3) 0.034(4) 0.003(2) 0.000(3) -0.003(3)
C3B 0.030(6) 0.033(4) 0.034(5) -0.010(3) 0.000(3) -0.011(4)
C11B 0.050(6) 0.037(6) 0.021(5) 0.001(4) 0.002(4) 0.002(4)
C10B 0.054(4) 0.026(4) 0.023(5) 0.003(3) -0.004(3) 0.004(3)
C4B 0.046(5) 0.033(4) 0.034(5) 0.001(3) 0.005(3) 0.001(4)
C12B 0.045(6) 0.031(4) 0.029(5) 0.001(3) 0.006(4) 0.006(4)
C5B 0.044(5) 0.036(4) 0.030(4) -0.001(3) 0.009(3) 0.003(4)
Mo1B 0.0215(4) 0.0345(7) 0.0480(14) 0.0162(10) 0.0009(10) -0.0023(4)
N1B 0.015(3) 0.021(3) 0.027(3) 0.005(2) 0.004(2) 0.000(2)
O4B 0.025(4) 0.044(3) 0.047(3) 0.000(3) 0.007(2) -0.014(3)
O3B 0.024(3) 0.040(3) 0.034(3) 0.006(2) 0.008(2) -0.001(3)
O1B 0.029(2) 0.042(3) 0.060(4) 0.019(4) 0.002(3) -0.004(2)
O5B 0.028(3) 0.030(3) 0.032(5) 0.006(3) 0.011(4) 0.003(2)
O2B 0.024(3) 0.038(4) 0.030(5) 0.013(4) -0.002(4) -0.003(2)
C15B 0.030(5) 0.042(4) 0.081(10) 0.023(5) 0.002(5) -0.007(3)
O1M 0.0372(11) 0.0345(11) 0.0627(13) 0.0055(10) 0.0064(10) 0.0007(8)
C1M 0.142(4) 0.0447(18) 0.065(2) -0.0049(18) -0.001(2) 0.031(2)

loop_
_atom_type_symbol
_atom_type_description
_atom_type_scat_dispersion_real
_atom_type_scat_dispersion_imag
_atom_type_scat_source
C C 0.0030 0.0020 'International Tables Vol C Tables 4.2.6.8 and 6.1.1.4'
H H 0.0000 0.0000 'International Tables Vol C Tables 4.2.6.8 and 6.1.1.4'
Mo Mo -1.6832 0.6857 'International Tables Vol C Tables 4.2.6.8 and 6.1.1.4'
N N 0.0060 0.0030 'International Tables Vol C Tables 4.2.6.8 and 6.1.1.4'
O O 0.0110 0.0060 'International Tables Vol C Tables 4.2.6.8 and 6.1.1.4'

loop_
_geom_angle_atom_site_label_1
_geom_angle_atom_site_label_2
_geom_angle_atom_site_label_3
_geom_angle
C4A C3A C2A 119.0(7)
C4A C3A H3A 120.5
C2A C3A H3A 120.5
C9A C8A C13A 121.2(5)
C9A C8A N1A 127.4(5)
C13A C8A N1A 111.4(5)
C8A C9A C10A 120.6(5)
C8A C9A H9A 119.7
C10A C9A H9A 119.7
C5A C4A C3A 123.5(7)
C5A C4A H4A 118.2
C3A C4A H4A 118.2
N1A C7A C1A 125.8(6)
N1A C7A H7A 117.1
C1A C7A H7A 117.1
C11A C12A C13A 119.8(6)
C11A C12A H12A 120.1
C13A C12A H12A 120.1
C4A C5A C6A 118.1(7)
C4A C5A H5A 121.0
C6A C5A H5A 121.0
O4A C2A C3A 119.1(6)
O4A C2A C1A 122.2(6)
C3A C2A C1A 118.7(6)
C12A C11A C10A 121.6(6)
C12A C11A H11A 119.2
C10A C11A H11A 119.2
O3A C13A C12A 122.0(6)
O3A C13A C8A 118.8(5)
C12A C13A C8A 119.2(6)
C6A C1A C2A 118.1(6)
C6A C1A C7A 118.8(6)
C2A C1A C7A 123.0(6)
C5A C6A C1A 122.6(7)
C5A C6A H6A 118.7
C1A C6A H6A 118.7
C9A C10A C11A 117.6(5)
C9A C10A C14A 121.2(6)
C11A C10A C14A 121.1(6)
C7A N1A C8A 121.0(5)
C7A N1A Mo1A 127.3(4)
C8A N1A Mo1A 111.5(4)
C10A C14A H14A 109.5
C10A C14A H14B 109.5
H14A C14A H14B 109.5
C10A C14A H14C 109.5
H14A C14A H14C 109.5
H14B C14A H14C 109.5
C13A O3A Mo1A 122.2(4)
C2A O4A Mo1A 137.4(5)
O2A Mo1A O1A 104.6(5)
O2A Mo1A O4A 96.8(3)
O1A Mo1A O4A 101.6(2)
O2A Mo1A O3A 98.5(3)
O1A Mo1A O3A 95.7(2)
O4A Mo1A O3A 153.2(3)
O2A Mo1A N1A 93.4(5)
O1A Mo1A N1A 161.0(3)
O4A Mo1A N1A 81.9(2)
O3A Mo1A N1A 75.36(18)
O2A Mo1A O5A 167.7(5)
O1A Mo1A O5A 86.2(4)
O4A Mo1A O5A 86.5(3)
O3A Mo1A O5A 74.2(3)
N1A Mo1A O5A 75.3(4)
O5A C15A H15A 109.5
O5A C15A H15B 109.5
H15A C15A H15B 109.5
O5A C15A H15C 109.5
H15A C15A H15C 109.5
H15B C15A H15C 109.5
C15A O5A Mo1A 120.8(10)
C15A O5A H5AA 109.5
Mo1A O5A H5AA 122.5
N1B C7B C1B 126.1(7)
N1B C7B H7B 117.0
C1B C7B H7B 117.0
C6B C1B C2B 119.1(7)
C6B C1B C7B 118.2(7)
C2B C1B C7B 122.7(8)
C10B C14B H14E 109.5
C10B C14B H14F 109.5
H14E C14B H14F 109.5
C10B C14B H14D 109.5
H14E C14B H14D 109.5
H14F C14B H14D 109.5
C5B C6B C1B 121.3(8)
C5B C6B H6B 119.3
C1B C6B H6B 119.3
C9B C8B C13B 121.9(8)
C9B C8B N1B 127.0(7)
C13B C8B N1B 111.1(7)
O3B C13B C12B 122.2(9)
O3B C13B C8B 119.7(8)
C12B C13B C8B 118.0(10)
C8B C9B C10B 121.7(8)
C8B C9B H9B 119.1
C10B C9B H9B 119.1
O4B C2B C1B 122.8(8)
O4B C2B C3B 119.5(7)
C1B C2B C3B 117.8(7)
C4B C3B C2B 120.5(8)
C4B C3B H3B 119.8
C2B C3B H3B 119.8
C12B C11B C10B 121.6(10)
C12B C11B H11B 119.2
C10B C11B H11B 119.2
C9B C10B C11B 115.4(8)
C9B C10B C14B 121.4(10)
C11B C10B C14B 123.2(9)
C5B C4B C3B 121.4(9)
C5B C4B H4B 119.3
C3B C4B H4B 119.3
C11B C12B C13B 121.2(11)
C11B C12B H12B 119.4
C13B C12B H12B 119.4
C4B C5B C6B 119.9(9)
C4B C5B H5B 120.0
C6B C5B H5B 120.0
O2B Mo1B O1B 105.2(6)
O2B Mo1B O3B 99.2(4)
O1B Mo1B O3B 96.3(3)
O2B Mo1B O4B 96.6(4)
O1B Mo1B O4B 102.0(3)
O3B Mo1B O4B 151.6(3)
O2B Mo1B N1B 94.3(6)
O1B Mo1B N1B 159.8(4)
O3B Mo1B N1B 75.0(3)
O4B Mo1B N1B 80.5(3)
O2B Mo1B O5B 169.5(6)
O1B Mo1B O5B 82.3(5)
O3B Mo1B O5B 72.3(4)
O4B Mo1B O5B 88.8(4)
N1B Mo1B O5B 77.8(5)
C7B N1B C8B 121.9(7)
C7B N1B Mo1B 126.9(5)
C8B N1B Mo1B 111.1(5)
C2B O4B Mo1B 140.0(6)
C13B O3B Mo1B 122.0(6)
C15B O5B Mo1B 128.3(13)
C15B O5B H5BA 109.5
Mo1B O5B H5BA 109.9
O5B C15B H15D 109.5
O5B C15B H15E 109.5
H15D C15B H15E 109.5
O5B C15B H15F 109.5
H15D C15B H15F 109.5
H15E C15B H15F 109.5
C1M O1M H1M 106(4)
O1M C1M H1MB 109.5
O1M C1M H1MA 109.5
H1MB C1M H1MA 109.5
O1M C1M H1MC 109.5
H1MB C1M H1MC 109.5
H1MA C1M H1MC 109.5

loop_
_geom_bond_atom_site_label_1
_geom_bond_atom_site_label_2
_geom_bond_distance
C3A C4A 1.367(8)
C3A C2A 1.414(9)
C3A H3A 0.9300
C8A C9A 1.370(7)
C8A C13A 1.399(7)
C8A N1A 1.447(7)
C9A C10A 1.387(8)
C9A H9A 0.9300
C4A C5A 1.346(11)
C4A H4A 0.9300
C7A N1A 1.268(7)
C7A C1A 1.426(7)
C7A H7A 0.9300
C12A C11A 1.365(7)
C12A C13A 1.385(9)
C12A H12A 0.9300
C5A C6A 1.376(8)
C5A H5A 0.9300
C2A O4A 1.330(6)
C2A C1A 1.417(9)
C11A C10A 1.423(9)
C11A H11A 0.9300
C13A O3A 1.334(7)
C1A C6A 1.389(7)
C6A H6A 0.9300
C10A C14A 1.491(6)
N1A Mo1A 2.245(7)
C14A H14A 0.9600
C14A H14B 0.9600
C14A H14C 0.9600
O3A Mo1A 1.952(4)
O4A Mo1A 1.932(6)
Mo1A O2A 1.698(10)
Mo1A O1A 1.722(6)
Mo1A O5A 2.281(12)
C15A O5A 1.466(14)
C15A H15A 0.9600
C15A H15B 0.9600
C15A H15C 0.9600
O5A H5AA 0.8200
C7B N1B 1.293(9)
C7B C1B 1.423(9)
C7B H7B 0.9300
C1B C6B 1.399(9)
C1B C2B 1.410(10)
C14B C10B 1.518(10)
C14B H14E 0.9600
C14B H14F 0.9600
C14B H14D 0.9600
C6B C5B 1.359(10)
C6B H6B 0.9300
C8B C9B 1.365(9)
C8B C13B 1.406(11)
C8B N1B 1.423(11)
C13B O3B 1.336(10)
C13B C12B 1.368(14)
C9B C10B 1.382(11)
C9B H9B 0.9300
C2B O4B 1.312(8)
C2B C3B 1.412(11)
C3B C4B 1.368(10)
C3B H3B 0.9300
C11B C12B 1.357(11)
C11B C10B 1.464(15)
C11B H11B 0.9300
C4B C5B 1.359(13)
C4B H4B 0.9300
C12B H12B 0.9300
C5B H5B 0.9300
Mo1B O2B 1.691(13)
Mo1B O1B 1.708(8)
Mo1B O3B 1.939(8)
Mo1B O4B 1.945(7)
Mo1B N1B 2.286(9)
Mo1B O5B 2.418(16)
O5B C15B 1.343(19)
O5B H5BA 0.8200
C15B H15D 0.9600
C15B H15E 0.9600
C15B H15F 0.9600
O1M C1M 1.406(4)
O1M H1M 0.66(4)
C1M H1MB 0.9600
C1M H1MA 0.9600
C1M H1MC 0.9600

loop_
_geom_torsion_atom_site_label_1
_geom_torsion_atom_site_label_2
_geom_torsion_atom_site_label_3
_geom_torsion_atom_site_label_4
_geom_torsion
C13A C8A C9A C10A -0.6(9)
N1A C8A C9A C10A -179.6(5)
C2A C3A C4A C5A -1.5(14)
C3A C4A C5A C6A 1.6(13)
C4A C3A C2A O4A -177.7(7)
C4A C3A C2A C1A 0.6(11)
C13A C12A C11A C10A 0.9(11)
C11A C12A C13A O3A 178.5(6)
C11A C12A C13A C8A -0.3(10)
C9A C8A C13A O3A -178.7(5)
N1A C8A C13A O3A 0.5(7)
C9A C8A C13A C12A 0.1(9)
N1A C8A C13A C12A 179.3(6)
O4A C2A C1A C6A 178.4(6)
C3A C2A C1A C6A 0.2(10)
O4A C2A C1A C7A 1.3(10)
C3A C2A C1A C7A -176.9(6)
N1A C7A C1A C6A 178.6(6)
N1A C7A C1A C2A -4.3(9)
C4A C5A C6A C1A -0.8(11)
C2A C1A C6A C5A -0.1(10)
C7A C1A C6A C5A 177.1(6)
C8A C9A C10A C11A 1.2(9)
C8A C9A C10A C14A -176.6(5)
C12A C11A C10A C9A -1.4(10)
C12A C11A C10A C14A 176.5(6)
C1A C7A N1A C8A 179.9(5)
C1A C7A N1A Mo1A -5.6(8)
C9A C8A N1A C7A -0.3(9)
C13A C8A N1A C7A -179.5(5)
C9A C8A N1A Mo1A -175.6(5)
C13A C8A N1A Mo1A 5.2(6)
C12A C13A O3A Mo1A 173.7(5)
C8A C13A O3A Mo1A -7.5(7)
C3A C2A O4A Mo1A -166.6(6)
C1A C2A O4A Mo1A 15.1(11)
N1B C7B C1B C6B 178.8(6)
N1B C7B C1B C2B 0.5(10)
C2B C1B C6B C5B -0.6(12)
C7B C1B C6B C5B -179.0(6)
C9B C8B C13B O3B 179.3(8)
N1B C8B C13B O3B 0.4(12)
C9B C8B C13B C12B -1.2(14)
N1B C8B C13B C12B 179.9(9)
C13B C8B C9B C10B 0.2(14)
N1B C8B C9B C10B 178.9(8)
C6B C1B C2B O4B -177.7(7)
C7B C1B C2B O4B 0.6(12)
C6B C1B C2B C3B 0.7(11)
C7B C1B C2B C3B 179.1(7)
O4B C2B C3B C4B 179.3(9)
C1B C2B C3B C4B 0.8(13)
C8B C9B C10B C11B 0.6(14)
C8B C9B C10B C14B -177.8(8)
C12B C11B C10B C9B -0.6(16)
C12B C11B C10B C14B 177.9(10)
C2B C3B C4B C5B -2.5(16)
C10B C11B C12B C13B -0.4(18)
O3B C13B C12B C11B -179.3(10)
C8B C13B C12B C11B 1.2(17)
C3B C4B C5B C6B 2.7(15)
C1B C6B C5B C4B -1.1(12)
C1B C7B N1B C8B -177.6(7)
C1B C7B N1B Mo1B 5.2(10)
C9B C8B N1B C7B -3.6(14)
C13B C8B N1B C7B 175.2(7)
C9B C8B N1B Mo1B 174.0(7)
C13B C8B N1B Mo1B -7.2(9)
C1B C2B O4B Mo1B -10.2(14)
C3B C2B O4B Mo1B 171.3(7)
C12B C13B O3B Mo1B -170.9(8)
C8B C13B O3B Mo1B 8.6(12)
